data_4075776
loop_
_publ_author_name
'Tanaka, Shukichi'
'Dubs, Christian'
'Inagaki, Akiko'
'Akita, Munetaka'

_publ_section_title
;
 Polynuclear Rhodium Complexes with Dinucleating PNNP Ligand:&#x00A0;
 Dynamic and Diverse M&#x00B7;&#x00B7;&#x00B7;M Interactions in
 [(\m-X)Rh2(PNNP)(CO)2]n+and [(\m4-X)Rh4(PNNP)2(CO)4]n+[X = H, O,
 C&#x22EE;C&#x2212;R, R&#x2212;C&#x22EE;C&#x2212;R, C&#x22EE;C, CHCH2,
 SMe2;n= 0, 1:&#x00A0; PNNP = 3,5-bis(diphenylphosphinomethyl)pyrazolato]
;
_journal_issue 1
_journal_name_full Organometallics
_journal_page_first 163
_journal_paper_doi 10.1021/om049427v
_journal_volume 24
_journal_year 2005
_chemical_formula_moiety 'C64 H50 N4 O4 P4 Rh4 '
_chemical_formula_sum 'C64 H50 N4 O4 P4 Rh4'
_chemical_formula_weight 1474.64
_space_group_IT_number 14
_symmetry_cell_setting monoclinic
_symmetry_Int_Tables_number 14
_symmetry_space_group_name_Hall '-P 2yn'
_symmetry_space_group_name_H-M 'P 1 21/n 1'
_cell_angle_alpha 90
_cell_angle_beta 38.916(4)
_cell_angle_gamma 90
_cell_formula_units_Z 4
_cell_length_a 22.608(3)
_cell_length_b 19.320(3)
_cell_length_c 22.188(1)
_cell_measurement_reflns_used 23291
_cell_measurement_temperature 213.2
_cell_measurement_theta_max 27.4
_cell_measurement_theta_min 3.1
_cell_volume 6088.0(14)
_computing_cell_refinement PROCESS-AUTO
_computing_data_collection PROCESS-AUTO
_computing_data_reduction 'teXsan Ver. 1.11'
_computing_publication_material 'teXsan Ver. 1.11'
_computing_structure_refinement SHELXL97
_computing_structure_solution SHELXS86
_diffrn_detector_area_resol_mean 10.00
_diffrn_measurement_device_type 'Rigaku RAXIS-IV Imaging Plate'
_diffrn_measurement_method \w
_diffrn_radiation_type 'Mo K\a'
_diffrn_radiation_wavelength 0.7107
_diffrn_reflns_av_R_equivalents 0.106
_diffrn_reflns_limit_h_max 29
_diffrn_reflns_limit_h_min -29
_diffrn_reflns_limit_k_max 25
_diffrn_reflns_limit_k_min -25
_diffrn_reflns_limit_l_max 28
_diffrn_reflns_limit_l_min -28
_diffrn_reflns_number 48675
_diffrn_reflns_theta_max 27.51
_exptl_absorpt_coefficient_mu 1.218
_exptl_absorpt_correction_T_max 0.885
_exptl_absorpt_correction_T_min 0.703
_exptl_absorpt_correction_type multi-scan
_exptl_absorpt_process_details '(Higashi, 1995)'
_exptl_crystal_colour unknown
_exptl_crystal_density_diffrn 1.609
_exptl_crystal_density_method 'not measured'
_exptl_crystal_description unknown
_exptl_crystal_size_max 0.100
_exptl_crystal_size_mid 0.100
_exptl_crystal_size_min 0.100
_refine_diff_density_max 2.77
_refine_diff_density_min -1.52
_refine_ls_extinction_coef 0.0000
_refine_ls_extinction_expression Fc^*^=kFc[1+0.001xFc^2^\l^3^/sin(2\q)]^-1/4^
_refine_ls_extinction_method SHELXL
_refine_ls_goodness_of_fit_ref 1.036
_refine_ls_hydrogen_treatment noref
_refine_ls_number_parameters 721
_refine_ls_number_reflns 8137
_refine_ls_R_factor_gt 0.0680
_refine_ls_shift/su_max -0.0010
_refine_ls_structure_factor_coef Fsqd
_refine_ls_weighting_details 'w = 1/[\s^2^(Fo^2^) + (0.1000P)^2^+0.0000P] where P=(Fo^2^+2Fc^2^)/3'
_refine_ls_weighting_scheme calc
_refine_ls_wR_factor_ref 0.1926
_reflns_number_gt 8137
_reflns_number_total 13846
_reflns_threshold_expression >2.0sigma(I)
_cod_data_source_file om049427vsi20040726_024341.cif
_cod_data_source_block compound_9
_cod_original_cell_volume 6087(1)
_cod_original_formula_sum 'C64 H50 N4 O4 P4 Rh4 '
_cod_database_code 4075776

loop_
_symmetry_equiv_pos_as_xyz
x,y,z
1/2-x,1/2+y,1/2-z
-x,-y,-z
1/2+x,1/2-y,1/2+z

loop_
_atom_site_label
_atom_site_type_symbol
_atom_site_fract_x
_atom_site_fract_y
_atom_site_fract_z
_atom_site_U_iso_or_equiv
_atom_site_adp_type
_atom_site_occupancy
_atom_site_calc_flag
Rh(1) Rh 0.20493(5) 1.05942(3) 0.57747(5) 0.0344(2) Uani 1.00 d
Rh(2) Rh 0.03185(4) 0.96202(3) 0.61421(4) 0.0309(2) Uani 1.00 d
Rh(3) Rh -0.15789(5) 1.05681(3) 0.85125(4) 0.0333(2) Uani 1.00 d
Rh(4) Rh 0.02564(5) 0.92306(3) 0.75799(5) 0.0329(2) Uani 1.00 d
P(1) P 0.3594(2) 1.0866(1) 0.4491(2) 0.0424(5) Uani 1.00 d
P(2) P 0.0650(2) 0.8983(1) 0.5069(2) 0.0331(4) Uani 1.00 d
P(3) P -0.3140(2) 1.0715(1) 0.9895(2) 0.0366(5) Uani 1.00 d
P(4) P 0.0075(2) 0.8229(1) 0.8200(2) 0.0361(5) Uani 1.00 d
O(01) O 0.1771(6) 1.1118(5) 0.7237(6) 0.081(3) Uani 1.00 d
O(02) O -0.1709(5) 0.9258(4) 0.7656(5) 0.058(2) Uani 1.00 d
O(03) O -0.1302(6) 1.1897(4) 0.7639(6) 0.087(3) Uani 1.00 d
O(04) O 0.2272(5) 0.8852(3) 0.5881(5) 0.053(2) Uani 1.00 d
N(1) N 0.2307(4) 1.0276(4) 0.4715(4) 0.035(1) Uani 1.00 d
N(2) N 0.1685(5) 0.9931(3) 0.4858(4) 0.033(1) Uani 1.00 d
N(3) N -0.1835(5) 0.9703(4) 0.9218(5) 0.037(2) Uani 1.00 d
N(4) N -0.1159(5) 0.9283(3) 0.8917(5) 0.035(2) Uani 1.00 d
C(1) C 0.0681(6) 1.0292(4) 0.6755(6) 0.033(2) Uani 1.00 d
C(01) C 0.1873(7) 1.0918(5) 0.6675(7) 0.050(2) Uani 1.00 d
C(2) C -0.0177(6) 1.0291(4) 0.7393(6) 0.036(2) Uani 1.00 d
C(02) C -0.0929(7) 0.9383(4) 0.7108(6) 0.042(2) Uani 1.00 d
C(03) C -0.1403(7) 1.1378(5) 0.7975(7) 0.052(2) Uani 1.00 d
C(04) C 0.1499(7) 0.9043(4) 0.6515(6) 0.039(2) Uani 1.00 d
C(11) C 0.3092(6) 1.0427(4) 0.3763(5) 0.036(2) Uani 1.00 d
C(12) C 0.2943(6) 1.0178(5) 0.3291(6) 0.042(2) Uani 1.00 d
C(13) C 0.2067(6) 0.9858(5) 0.3990(6) 0.038(2) Uani 1.00 d
C(14) C 0.3852(7) 1.0820(5) 0.3475(7) 0.051(2) Uani 1.00 d
C(15) C 0.1490(7) 0.9523(4) 0.3975(6) 0.042(2) Uani 1.00 d
C(21) C -0.2686(6) 0.9509(4) 1.0116(6) 0.037(2) Uani 1.00 d
C(22) C -0.2570(6) 0.8971(5) 1.0422(6) 0.041(2) Uani 1.00 d
C(23) C -0.1608(7) 0.8842(5) 0.9659(6) 0.041(2) Uani 1.00 d
C(24) C -0.3519(6) 0.9881(5) 1.0536(7) 0.045(2) Uani 1.00 d
C(25) C -0.1004(7) 0.8344(5) 0.9517(6) 0.044(2) Uani 1.00 d
C(31) C 0.4042(6) 1.1703(5) 0.4380(6) 0.047(2) Uani 1.00 d
C(32) C 0.4609(10) 1.1758(6) 0.4426(10) 0.073(3) Uani 1.00 d
C(33) C 0.492(1) 1.2423(7) 0.439(1) 0.096(5) Uani 1.00 d
C(34) C 0.4652(9) 1.2981(7) 0.4321(9) 0.078(4) Uani 1.00 d
C(35) C 0.4078(10) 1.2951(6) 0.4253(9) 0.082(4) Uani 1.00 d
C(36) C 0.3765(8) 1.2304(6) 0.4304(9) 0.065(3) Uani 1.00 d
C(41) C 0.4378(7) 1.0229(6) 0.4224(7) 0.055(3) Uani 1.00 d
C(42) C 0.5321(9) 1.0171(8) 0.3332(10) 0.083(4) Uani 1.00 d
C(43) C 0.5871(9) 0.9657(9) 0.320(1) 0.094(5) Uani 1.00 d
C(44) C 0.551(1) 0.9247(9) 0.392(1) 0.094(5) Uani 1.00 d
C(45) C 0.460(1) 0.9322(7) 0.478(1) 0.085(4) Uani 1.00 d
C(46) C 0.4038(8) 0.9801(6) 0.4940(9) 0.059(3) Uani 1.00 d
C(51) C -0.0238(6) 0.8652(4) 0.5260(6) 0.037(2) Uani 1.00 d
C(52) C -0.0277(7) 0.8812(5) 0.4685(6) 0.044(2) Uani 1.00 d
C(53) C -0.0976(8) 0.8536(5) 0.4876(8) 0.057(3) Uani 1.00 d
C(54) C -0.1624(7) 0.8094(5) 0.5629(8) 0.055(3) Uani 1.00 d
C(55) C -0.1595(7) 0.7922(5) 0.6210(8) 0.055(3) Uani 1.00 d
C(56) C -0.0895(7) 0.8189(5) 0.6014(6) 0.044(2) Uani 1.00 d
C(61) C 0.1354(6) 0.8215(4) 0.4668(6) 0.036(2) Uani 1.00 d
C(62) C 0.1743(7) 0.8137(5) 0.4928(7) 0.043(2) Uani 1.00 d
C(63) C 0.2289(7) 0.7553(5) 0.4625(7) 0.047(2) Uani 1.00 d
C(64) C 0.2469(7) 0.7069(5) 0.4051(7) 0.048(2) Uani 1.00 d
C(65) C 0.2105(7) 0.7143(5) 0.3773(7) 0.050(2) Uani 1.00 d
C(66) C 0.1546(7) 0.7726(5) 0.4070(7) 0.046(2) Uani 1.00 d
C(71) C -0.3464(6) 1.1337(5) 1.0723(6) 0.041(2) Uani 1.00 d
C(72) C -0.3200(8) 1.1218(6) 1.1100(8) 0.065(3) Uani 1.00 d
C(73) C -0.3365(10) 1.1692(7) 1.1684(9) 0.081(4) Uani 1.00 d
C(74) C -0.380(1) 1.2312(6) 1.1894(9) 0.078(4) Uani 1.00 d
C(75) C -0.4089(10) 1.2427(6) 1.1560(9) 0.080(4) Uani 1.00 d
C(76) C -0.3927(8) 1.1962(5) 1.0968(7) 0.061(3) Uani 1.00 d
C(81) C -0.3940(7) 1.0861(5) 0.9907(7) 0.046(2) Uani 1.00 d
C(82) C -0.4900(8) 1.0896(7) 1.0749(8) 0.071(3) Uani 1.00 d
C(83) C -0.5489(8) 1.0975(8) 1.073(1) 0.086(4) Uani 1.00 d
C(84) C -0.513(1) 1.1040(7) 0.987(1) 0.082(4) Uani 1.00 d
C(85) C -0.416(1) 1.0992(7) 0.903(1) 0.079(4) Uani 1.00 d
C(86) C -0.3594(8) 1.0901(6) 0.9060(8) 0.061(3) Uani 1.00 d
C(91) C 0.0994(6) 0.7905(5) 0.7977(6) 0.041(2) Uani 1.00 d
C(92) C 0.109(1) 0.817(1) 0.846(1) 0.150(9) Uani 1.00 d
C(93) C 0.183(1) 0.794(1) 0.824(2) 0.18(1) Uani 1.00 d
C(94) C 0.243(1) 0.7474(8) 0.759(1) 0.088(4) Uani 1.00 d
C(95) C 0.2273(9) 0.7185(7) 0.719(1) 0.082(4) Uani 1.00 d
C(96) C 0.1560(9) 0.7365(6) 0.7388(9) 0.072(3) Uani 1.00 d
C(101) C -0.0198(6) 0.7478(4) 0.7949(6) 0.037(2) Uani 1.00 d
C(102) C -0.0070(7) 0.7535(5) 0.7226(7) 0.046(2) Uani 1.00 d
C(103) C -0.0271(8) 0.6985(6) 0.7021(8) 0.059(3) Uani 1.00 d
C(104) C -0.0597(8) 0.6367(5) 0.7531(8) 0.056(3) Uani 1.00 d
C(105) C -0.0725(8) 0.6309(5) 0.8228(8) 0.058(3) Uani 1.00 d
C(106) C -0.0522(7) 0.6865(5) 0.8446(7) 0.050(2) Uani 1.00 d
H(1) H 0.3358 1.0222 0.2621 0.0500 Uiso 1.00 calc
H(2) H 0.3891 1.1280 0.3277 0.0625 Uiso 1.00 calc
H(3) H 0.4447 1.0598 0.2936 0.0625 Uiso 1.00 calc
H(4) H 0.1868 0.9245 0.3409 0.0508 Uiso 1.00 calc
H(5) H 0.1166 0.9860 0.3988 0.0508 Uiso 1.00 calc
H(6) H 0.4795 1.1336 0.4495 0.0852 Uiso 1.00 calc
H(7) H 0.5333 1.2450 0.4410 0.1131 Uiso 1.00 calc
H(8) H 0.4848 1.3426 0.4318 0.0941 Uiso 1.00 calc
H(9) H 0.3911 1.3373 0.4170 0.0995 Uiso 1.00 calc
H(10) H 0.3339 1.2268 0.4293 0.0775 Uiso 1.00 calc
H(11) H 0.5602 1.0487 0.2808 0.1013 Uiso 1.00 calc
H(12) H 0.6533 0.9594 0.2564 0.1168 Uiso 1.00 calc
H(13) H 0.5883 0.8894 0.3834 0.1139 Uiso 1.00 calc
H(14) H 0.4318 0.9031 0.5321 0.1040 Uiso 1.00 calc
H(15) H 0.3373 0.9842 0.5583 0.0721 Uiso 1.00 calc
H(16) H 0.0184 0.9119 0.4145 0.0545 Uiso 1.00 calc
H(17) H -0.1001 0.8654 0.4469 0.0682 Uiso 1.00 calc
H(18) H -0.2113 0.7902 0.5769 0.0664 Uiso 1.00 calc
H(19) H -0.2061 0.7613 0.6748 0.0651 Uiso 1.00 calc
H(20) H -0.0869 0.8061 0.6417 0.0530 Uiso 1.00 calc
H(21) H 0.1629 0.8487 0.5322 0.0511 Uiso 1.00 calc
H(22) H 0.2541 0.7496 0.4829 0.0581 Uiso 1.00 calc
H(23) H 0.2865 0.6674 0.3827 0.0579 Uiso 1.00 calc
H(24) H 0.2215 0.6789 0.3380 0.0589 Uiso 1.00 calc
H(25) H 0.1312 0.7791 0.3851 0.0551 Uiso 1.00 calc
H(26) H -0.3049 0.8730 1.1026 0.0488 Uiso 1.00 calc
H(27) H -0.3950 0.9974 1.1202 0.0529 Uiso 1.00 calc
H(28) H -0.3828 0.9607 1.0489 0.0529 Uiso 1.00 calc
H(29) H -0.1327 0.7910 0.9822 0.0532 Uiso 1.00 calc
H(30) H -0.0854 0.8517 0.9790 0.0532 Uiso 1.00 calc
H(31) H -0.2914 1.0776 1.0973 0.0768 Uiso 1.00 calc
H(32) H -0.3178 1.1591 1.1951 0.0948 Uiso 1.00 calc
H(33) H -0.3894 1.2659 1.2280 0.0914 Uiso 1.00 calc
H(34) H -0.4417 1.2862 1.1731 0.0926 Uiso 1.00 calc
H(35) H -0.4138 1.2063 1.0727 0.0755 Uiso 1.00 calc
H(36) H -0.5161 1.0869 1.1363 0.0857 Uiso 1.00 calc
H(37) H -0.6168 1.0987 1.1330 0.1049 Uiso 1.00 calc
H(38) H -0.5525 1.1116 0.9850 0.1019 Uiso 1.00 calc
H(39) H -0.3867 1.1037 0.8393 0.0969 Uiso 1.00 calc
H(40) H -0.2915 1.0864 0.8462 0.0737 Uiso 1.00 calc
H(41) H 0.0602 0.8474 0.9005 0.1711 Uiso 1.00 calc
H(42) H 0.1894 0.8128 0.8596 0.2210 Uiso 1.00 calc
H(43) H 0.2962 0.7331 0.7401 0.1030 Uiso 1.00 calc
H(44) H 0.2691 0.6815 0.6725 0.0959 Uiso 1.00 calc
H(45) H 0.1459 0.7118 0.7092 0.0852 Uiso 1.00 calc
H(46) H 0.0153 0.7969 0.6876 0.0553 Uiso 1.00 calc
H(47) H -0.0199 0.7024 0.6533 0.0715 Uiso 1.00 calc
H(48) H -0.0727 0.5978 0.7372 0.0666 Uiso 1.00 calc
H(49) H -0.0954 0.5884 0.8581 0.0707 Uiso 1.00 calc
H(50) H -0.0627 0.6829 0.8962 0.0587 Uiso 1.00 calc

loop_
_atom_site_aniso_label
_atom_site_aniso_U_11
_atom_site_aniso_U_22
_atom_site_aniso_U_33
_atom_site_aniso_U_12
_atom_site_aniso_U_13
_atom_site_aniso_U_23
Rh(1) 0.0304(4) 0.0326(3) 0.0324(3) -0.0037(3) -0.0225(3) 0.0033(3)
Rh(2) 0.0309(3) 0.0274(3) 0.0300(3) -0.0019(3) -0.0226(3) 0.0012(2)
Rh(3) 0.0295(3) 0.0302(3) 0.0296(3) 0.0012(3) -0.0203(3) 0.0000(3)
Rh(4) 0.0355(4) 0.0282(3) 0.0340(3) 0.0016(3) -0.0268(3) -0.0003(3)
P(1) 0.029(1) 0.046(1) 0.038(1) -0.007(1) -0.022(1) 0.001(1)
P(2) 0.035(1) 0.030(1) 0.034(1) 0.0009(9) -0.026(1) -0.0015(8)
P(3) 0.029(1) 0.038(1) 0.033(1) 0.0014(9) -0.021(1) 0.0016(9)
P(4) 0.043(1) 0.029(1) 0.040(1) 0.0016(9) -0.033(1) 0.0005(9)
O(01) 0.100(7) 0.096(6) 0.064(5) -0.022(5) -0.068(6) 0.001(5)
O(02) 0.027(4) 0.061(5) 0.039(4) -0.012(3) -0.014(3) -0.006(3)
O(03) 0.076(6) 0.055(5) 0.078(6) 0.005(4) -0.047(5) 0.026(4)
O(04) 0.045(4) 0.043(4) 0.058(4) 0.003(3) -0.036(4) -0.004(3)
N(1) 0.022(3) 0.035(4) 0.027(3) -0.006(3) -0.014(3) 0.002(3)
N(2) 0.029(4) 0.033(4) 0.026(3) -0.002(3) -0.019(3) 0.001(3)
N(3) 0.036(4) 0.032(4) 0.039(4) 0.002(3) -0.028(4) 0.000(3)
N(4) 0.037(4) 0.025(3) 0.044(4) 0.003(3) -0.031(4) 0.004(3)
C(1) 0.035(5) 0.021(4) 0.038(4) -0.007(3) -0.027(4) 0.007(3)
C(01) 0.039(5) 0.040(5) 0.059(6) -0.012(4) -0.035(5) 0.005(4)
C(2) 0.044(5) 0.031(4) 0.034(4) 0.003(4) -0.031(4) -0.003(3)
C(02) 0.052(6) 0.032(4) 0.037(5) -0.005(4) -0.033(5) 0.000(4)
C(03) 0.038(5) 0.054(6) 0.036(5) 0.010(5) -0.022(5) -0.004(4)
C(04) 0.042(5) 0.031(4) 0.039(5) -0.006(4) -0.030(5) 0.006(4)
C(11) 0.027(4) 0.042(5) 0.019(3) 0.002(4) -0.013(4) -0.001(3)
C(12) 0.029(5) 0.044(5) 0.025(4) -0.007(4) -0.014(4) 0.006(4)
C(13) 0.040(5) 0.041(5) 0.031(4) -0.006(4) -0.027(4) 0.011(4)
C(14) 0.040(5) 0.063(6) 0.040(5) -0.016(5) -0.029(5) 0.009(4)
C(15) 0.053(6) 0.033(5) 0.045(5) 0.004(4) -0.040(5) -0.002(4)
C(21) 0.034(5) 0.034(4) 0.028(4) 0.001(4) -0.020(4) 0.001(3)
C(22) 0.039(5) 0.036(5) 0.030(4) -0.004(4) -0.022(4) 0.007(3)
C(23) 0.050(6) 0.037(5) 0.037(5) -0.005(4) -0.034(5) 0.007(4)
C(24) 0.032(5) 0.040(5) 0.047(5) -0.003(4) -0.027(5) 0.004(4)
C(25) 0.050(6) 0.039(5) 0.040(5) 0.005(4) -0.035(5) -0.001(4)
C(31) 0.028(5) 0.053(6) 0.039(5) -0.003(4) -0.021(4) -0.003(4)
C(32) 0.092(10) 0.051(7) 0.100(9) -0.019(6) -0.081(9) 0.009(6)
C(33) 0.12(1) 0.057(8) 0.15(1) -0.021(8) -0.11(1) 0.007(9)
C(34) 0.062(8) 0.056(8) 0.069(8) -0.019(6) -0.038(7) -0.003(6)
C(35) 0.084(10) 0.040(6) 0.063(8) 0.009(6) -0.042(8) -0.007(5)
C(36) 0.062(7) 0.047(6) 0.079(8) -0.005(5) -0.053(7) -0.001(5)
C(41) 0.033(5) 0.065(7) 0.054(6) 0.006(5) -0.030(5) -0.024(5)
C(42) 0.057(8) 0.10(1) 0.076(8) 0.009(7) -0.048(8) -0.019(8)
C(43) 0.042(7) 0.12(1) 0.09(1) 0.030(8) -0.042(8) -0.037(9)
C(44) 0.09(1) 0.11(1) 0.10(1) 0.030(10) -0.08(1) -0.031(10)
C(45) 0.11(1) 0.068(8) 0.13(1) 0.021(8) -0.10(1) -0.025(8)
C(46) 0.068(7) 0.055(6) 0.078(7) 0.001(5) -0.062(7) -0.002(6)
C(51) 0.039(5) 0.032(4) 0.042(5) 0.005(4) -0.032(4) -0.006(4)
C(52) 0.049(6) 0.045(5) 0.044(5) 0.003(4) -0.038(5) -0.002(4)
C(53) 0.079(8) 0.045(6) 0.086(8) 0.002(5) -0.074(7) -0.004(5)
C(54) 0.049(6) 0.053(6) 0.069(7) -0.005(5) -0.048(6) -0.007(5)
C(55) 0.047(6) 0.052(6) 0.063(6) -0.010(5) -0.042(6) 0.002(5)
C(56) 0.044(5) 0.041(5) 0.043(5) -0.003(4) -0.033(5) -0.001(4)
C(61) 0.036(5) 0.030(4) 0.041(5) 0.003(3) -0.030(4) -0.001(3)
C(62) 0.046(6) 0.043(5) 0.049(5) 0.002(4) -0.040(5) -0.002(4)
C(63) 0.048(6) 0.042(5) 0.062(6) 0.008(4) -0.045(6) -0.004(4)
C(64) 0.038(5) 0.038(5) 0.054(6) 0.006(4) -0.032(5) -0.004(4)
C(65) 0.047(6) 0.049(6) 0.052(6) 0.015(5) -0.038(5) -0.018(5)
C(66) 0.050(6) 0.051(6) 0.049(5) 0.009(4) -0.042(5) -0.013(4)
C(71) 0.030(5) 0.039(5) 0.037(5) -0.004(4) -0.022(4) 0.006(4)
C(72) 0.059(7) 0.066(7) 0.069(7) 0.018(6) -0.049(7) -0.022(6)
C(73) 0.088(10) 0.085(10) 0.075(8) 0.013(8) -0.065(8) -0.032(7)
C(74) 0.10(1) 0.056(7) 0.057(7) -0.008(7) -0.054(8) -0.006(6)
C(75) 0.087(10) 0.051(7) 0.062(7) 0.023(7) -0.047(8) -0.018(6)
C(76) 0.069(7) 0.045(6) 0.047(6) 0.010(5) -0.040(6) -0.002(5)
C(81) 0.038(5) 0.040(5) 0.050(5) 0.005(4) -0.032(5) 0.000(4)
C(82) 0.045(6) 0.098(9) 0.067(7) -0.015(6) -0.042(6) 0.034(7)
C(83) 0.043(7) 0.12(1) 0.093(10) -0.006(7) -0.053(8) 0.027(9)
C(84) 0.10(1) 0.075(8) 0.13(1) -0.003(8) -0.11(1) 0.012(8)
C(85) 0.09(1) 0.087(9) 0.093(10) 0.024(8) -0.082(10) -0.025(8)
C(86) 0.061(7) 0.079(8) 0.057(6) 0.026(6) -0.049(6) -0.017(6)
C(91) 0.045(5) 0.035(5) 0.048(5) 0.004(4) -0.038(5) -0.004(4)
C(92) 0.13(1) 0.22(2) 0.19(2) 0.12(1) -0.14(1) -0.16(2)
C(93) 0.14(2) 0.28(3) 0.24(2) 0.13(2) -0.18(2) -0.17(2)
C(94) 0.077(10) 0.10(1) 0.11(1) 0.022(8) -0.078(10) -0.005(9)
C(95) 0.056(8) 0.062(8) 0.11(1) 0.022(6) -0.059(8) -0.017(7)
C(96) 0.071(8) 0.061(7) 0.094(9) 0.026(6) -0.067(8) -0.038(7)
C(101) 0.040(5) 0.038(5) 0.037(4) -0.002(4) -0.031(4) 0.003(4)
C(102) 0.052(6) 0.043(5) 0.046(5) -0.010(4) -0.039(5) 0.009(4)
C(103) 0.078(8) 0.053(6) 0.065(7) -0.010(6) -0.061(7) 0.002(5)
C(104) 0.075(8) 0.034(5) 0.076(7) -0.008(5) -0.063(7) 0.002(5)
C(105) 0.068(7) 0.034(5) 0.073(7) -0.005(5) -0.056(7) 0.009(5)
C(106) 0.061(7) 0.042(5) 0.061(6) -0.007(5) -0.051(6) 0.009(5)

loop_
_atom_type_symbol
_atom_type_description
_atom_type_scat_dispersion_real
_atom_type_scat_dispersion_imag
_atom_type_scat_source
C C 0.003 0.002
;International Tables for Crystallography
(1992, Vol. C, Tables 4.2.6.8 and 6.1.1.4)
;
H H 0.000 0.000
;International Tables for Crystallography
(1992, Vol. C, Table 6.1.1.4)
;
O O 0.011 0.006
;International Tables for Crystallography
(1992, Vol. C, Tables 4.2.6.8 and 6.1.1.4)
;
N N 0.006 0.003
;International Tables for Crystallography
(1992, Vol. C, Tables 4.2.6.8 and 6.1.1.4)
;
P P 0.102 0.094
;International Tables for Crystallography
(1992, Vol. C, Tables 4.2.6.8 and 6.1.1.4)
;
Rh Rh -1.118 0.919
;International Tables for Crystallography
(1992, Vol. C, Tables 4.2.6.8 and 6.1.1.4)
;

loop_
_geom_angle_atom_site_label_1
_geom_angle_atom_site_label_2
_geom_angle_atom_site_label_3
_geom_angle
_geom_angle_publ_flag
P(1) Rh(1) N(1) 80.8(2) yes
P(1) Rh(1) C(1) 169.6(4) yes
P(1) Rh(1) C(01) 96.2(3) yes
N(1) Rh(1) C(1) 88.8(5) yes
N(1) Rh(1) C(01) 176.6(3) yes
C(1) Rh(1) C(01) 94.1(5) yes
P(2) Rh(2) N(2) 77.9(3) yes
P(2) Rh(2) C(1) 155.6(2) yes
P(2) Rh(2) C(2) 175.2(3) yes
P(2) Rh(2) C(02) 92.5(5) yes
N(2) Rh(2) C(1) 79.9(4) yes
N(2) Rh(2) C(2) 106.7(4) yes
N(2) Rh(2) C(02) 165.7(7) yes
C(1) Rh(2) C(2) 29.2(3) yes
C(1) Rh(2) C(02) 111.2(5) yes
C(2) Rh(2) C(02) 82.8(5) yes
P(3) Rh(3) N(3) 81.4(2) yes
P(3) Rh(3) C(2) 169.1(4) yes
P(3) Rh(3) C(03) 95.5(3) yes
N(3) Rh(3) C(2) 87.9(3) yes
N(3) Rh(3) C(03) 175.2(5) yes
C(2) Rh(3) C(03) 95.0(4) yes
P(4) Rh(4) N(4) 79.6(2) yes
P(4) Rh(4) C(1) 172.0(3) yes
P(4) Rh(4) C(2) 158.7(2) yes
P(4) Rh(4) C(04) 89.1(3) yes
N(4) Rh(4) C(1) 107.9(3) yes
N(4) Rh(4) C(2) 79.9(3) yes
N(4) Rh(4) C(04) 168.4(5) yes
C(1) Rh(4) C(2) 29.2(3) yes
C(1) Rh(4) C(04) 83.2(4) yes
C(2) Rh(4) C(04) 111.5(4) yes
Rh(1) P(1) C(14) 103.9(4) yes
Rh(1) P(1) C(31) 121.9(2) yes
Rh(1) P(1) C(41) 114.0(3) yes
C(14) P(1) C(31) 105.4(6) yes
C(14) P(1) C(41) 105.5(6) yes
C(31) P(1) C(41) 104.8(7) yes
Rh(2) P(2) C(15) 103.8(4) yes
Rh(2) P(2) C(51) 123.6(3) yes
Rh(2) P(2) C(61) 114.2(6) yes
C(15) P(2) C(51) 109.0(7) yes
C(15) P(2) C(61) 101.8(4) yes
C(51) P(2) C(61) 102.4(5) yes
Rh(3) P(3) C(24) 103.5(3) yes
Rh(3) P(3) C(71) 115.7(4) yes
Rh(3) P(3) C(81) 121.8(4) yes
C(24) P(3) C(71) 102.7(6) yes
C(24) P(3) C(81) 105.2(6) yes
C(71) P(3) C(81) 105.7(6) yes
Rh(4) P(4) C(25) 104.7(3) yes
Rh(4) P(4) C(91) 120.5(3) yes
Rh(4) P(4) C(101) 116.5(5) yes
C(25) P(4) C(91) 107.0(7) yes
C(25) P(4) C(101) 103.4(5) yes
C(91) P(4) C(101) 103.2(6) yes
Rh(1) N(1) N(2) 124.7(4) yes
Rh(1) N(1) C(11) 125.8(9) yes
N(2) N(1) C(11) 109(1) yes
Rh(2) N(2) N(1) 128.9(7) yes
Rh(2) N(2) C(13) 122.3(9) yes
N(1) N(2) C(13) 108.5(7) yes
Rh(3) N(3) N(4) 124.9(4) yes
Rh(3) N(3) C(21) 125.6(7) yes
N(4) N(3) C(21) 108.9(9) yes
Rh(4) N(4) N(3) 128.8(7) yes
Rh(4) N(4) C(23) 124.6(7) yes
N(3) N(4) C(23) 106.5(7) yes
Rh(1) C(1) Rh(2) 116.5(4) yes
Rh(1) C(1) Rh(4) 115.7(6) yes
Rh(1) C(1) C(2) 163.4(7) yes
Rh(2) C(1) Rh(4) 82.0(3) yes
Rh(2) C(1) C(2) 74.0(10) yes
Rh(4) C(1) C(2) 77.4(6) yes
Rh(1) C(01) O(01) 179(1) yes
Rh(2) C(2) Rh(3) 115.4(7) yes
Rh(2) C(2) Rh(4) 81.7(2) yes
Rh(2) C(2) C(1) 76.8(8) yes
Rh(3) C(2) Rh(4) 117.2(3) yes
Rh(3) C(2) C(1) 164.0(8) yes
Rh(4) C(2) C(1) 73.3(7) yes
Rh(2) C(02) O(02) 173(1) yes
Rh(3) C(03) O(03) 179.2(9) yes
Rh(4) C(04) O(04) 172.4(9) yes
N(1) C(11) C(12) 107.6(9) yes
N(1) C(11) C(14) 116(1) yes
C(12) C(11) C(14) 135.7(8) yes
C(11) C(12) C(13) 106.3(10) yes
N(2) C(13) C(12) 108(1) yes
N(2) C(13) C(15) 118.2(7) yes
C(12) C(13) C(15) 133(1) yes
P(1) C(14) C(11) 109.7(7) yes
P(2) C(15) C(13) 103(1) yes
N(3) C(21) C(22) 109.6(9) yes
N(3) C(21) C(24) 116(1) yes
C(22) C(21) C(24) 133.9(7) yes
C(21) C(22) C(23) 104.7(8) yes
N(4) C(23) C(22) 110(1) yes
N(4) C(23) C(25) 116.7(7) yes
C(22) C(23) C(25) 133.1(10) yes
P(3) C(24) C(21) 109.5(6) yes
P(4) C(25) C(23) 106.1(9) yes
P(1) C(31) C(32) 121.0(10) yes
P(1) C(31) C(36) 120(1) yes
C(32) C(31) C(36) 118(1) yes
C(31) C(32) C(33) 120(1) yes
C(32) C(33) C(34) 120(2) yes
C(33) C(34) C(35) 121(1) yes
C(34) C(35) C(36) 118(1) yes
C(31) C(36) C(35) 120(2) yes
P(1) C(41) C(42) 122(1) yes
P(1) C(41) C(46) 119.9(7) yes
C(42) C(41) C(46) 117(1) yes
C(41) C(42) C(43) 118(1) yes
C(42) C(43) C(44) 122(1) yes
C(43) C(44) C(45) 118(2) yes
C(44) C(45) C(46) 121(2) yes
C(41) C(46) C(45) 122(1) yes
P(2) C(51) C(52) 124.0(6) yes
P(2) C(51) C(56) 117(1) yes
C(52) C(51) C(56) 118(1) yes
C(51) C(52) C(53) 120.5(10) yes
C(52) C(53) C(54) 119(2) yes
C(53) C(54) C(55) 120(1) yes
C(54) C(55) C(56) 119.6(10) yes
C(51) C(56) C(55) 120(1) yes
P(2) C(61) C(62) 118.9(8) yes
P(2) C(61) C(66) 121(1) yes
C(62) C(61) C(66) 119(1) yes
C(61) C(62) C(63) 119(1) yes
C(62) C(63) C(64) 120(1) yes
C(63) C(64) C(65) 120(1) yes
C(64) C(65) C(66) 120(1) yes
C(61) C(66) C(65) 119(1) yes
P(3) C(71) C(72) 118.9(8) yes
P(3) C(71) C(76) 123(1) yes
C(72) C(71) C(76) 117(1) yes
C(71) C(72) C(73) 122(1) yes
C(72) C(73) C(74) 119(2) yes
C(73) C(74) C(75) 119(1) yes
C(74) C(75) C(76) 122(1) yes
C(71) C(76) C(75) 119(1) yes
P(3) C(81) C(82) 122(1) yes
P(3) C(81) C(86) 119.5(9) yes
C(82) C(81) C(86) 118(1) yes
C(81) C(82) C(83) 120(1) yes
C(82) C(83) C(84) 120(1) yes
C(83) C(84) C(85) 118(2) yes
C(84) C(85) C(86) 119(2) yes
C(81) C(86) C(85) 121(1) yes
P(4) C(91) C(92) 120(1) yes
P(4) C(91) C(96) 123(1) yes
C(92) C(91) C(96) 116(1) yes
C(91) C(92) C(93) 119(1) yes
C(92) C(93) C(94) 121(3) yes
C(93) C(94) C(95) 117(2) yes
C(94) C(95) C(96) 123(1) yes
C(91) C(96) C(95) 120(2) yes
P(4) C(101) C(102) 118.1(7) yes
P(4) C(101) C(106) 122(1) yes
C(102) C(101) C(106) 119(1) yes
C(101) C(102) C(103) 119(1) yes
C(102) C(103) C(104) 119(1) yes
C(103) C(104) C(105) 120(1) yes
C(104) C(105) C(106) 120(1) yes
C(101) C(106) C(105) 119(1) yes

loop_
_geom_bond_atom_site_label_1
_geom_bond_atom_site_label_2
_geom_bond_distance
_geom_bond_publ_flag
Rh(1) P(1) 2.259(2) yes
Rh(1) N(1) 2.03(1) yes
Rh(1) C(1) 2.042(9) yes
Rh(1) C(01) 1.82(2) yes
Rh(2) P(2) 2.230(4) yes
Rh(2) N(2) 2.079(5) yes
Rh(2) C(1) 2.44(2) yes
Rh(2) C(2) 2.41(1) yes
Rh(2) C(02) 1.83(1) yes
Rh(3) P(3) 2.258(2) yes
Rh(3) N(3) 2.042(9) yes
Rh(3) C(2) 2.062(9) yes
Rh(3) C(03) 1.81(1) yes
Rh(4) P(4) 2.219(3) yes
Rh(4) N(4) 2.069(6) yes
Rh(4) C(1) 2.396(9) yes
Rh(4) C(2) 2.44(1) yes
Rh(4) C(04) 1.810(8) yes
P(1) C(14) 1.84(2) yes
P(1) C(31) 1.82(1) yes
P(1) C(41) 1.84(2) yes
P(2) C(15) 1.847(9) yes
P(2) C(51) 1.81(2) yes
P(2) C(61) 1.822(10) yes
P(3) C(24) 1.86(1) yes
P(3) C(71) 1.80(1) yes
P(3) C(81) 1.81(2) yes
P(4) C(25) 1.856(8) yes
P(4) C(91) 1.83(2) yes
P(4) C(101) 1.83(1) yes
O(01) C(01) 1.15(2) yes
O(02) C(02) 1.14(1) yes
O(03) C(03) 1.16(2) yes
O(04) C(04) 1.16(1) yes
N(1) N(2) 1.35(2) yes
N(1) C(11) 1.365(9) yes
N(2) C(13) 1.37(2) yes
N(3) N(4) 1.36(1) yes
N(3) C(21) 1.359(8) yes
N(4) C(23) 1.37(1) yes
C(1) C(2) 1.22(1) yes
C(11) C(12) 1.41(2) yes
C(11) C(14) 1.49(2) yes
C(12) C(13) 1.39(1) yes
C(13) C(15) 1.48(2) yes
C(21) C(22) 1.37(2) yes
C(21) C(24) 1.48(2) yes
C(22) C(23) 1.39(1) yes
C(23) C(25) 1.49(2) yes
C(31) C(32) 1.37(3) yes
C(31) C(36) 1.39(2) yes
C(32) C(33) 1.43(2) yes
C(33) C(34) 1.29(3) yes
C(34) C(35) 1.42(4) yes
C(35) C(36) 1.40(2) yes
C(41) C(42) 1.38(1) yes
C(41) C(46) 1.38(2) yes
C(42) C(43) 1.43(3) yes
C(43) C(44) 1.35(3) yes
C(44) C(45) 1.33(2) yes
C(45) C(46) 1.37(3) yes
C(51) C(52) 1.38(2) yes
C(51) C(56) 1.39(1) yes
C(52) C(53) 1.39(3) yes
C(53) C(54) 1.36(1) yes
C(54) C(55) 1.38(3) yes
C(55) C(56) 1.37(2) yes
C(61) C(62) 1.39(3) yes
C(61) C(66) 1.39(2) yes
C(62) C(63) 1.40(2) yes
C(63) C(64) 1.36(2) yes
C(64) C(65) 1.37(3) yes
C(65) C(66) 1.42(2) yes
C(71) C(72) 1.37(3) yes
C(71) C(76) 1.40(2) yes
C(72) C(73) 1.38(3) yes
C(73) C(74) 1.38(2) yes
C(74) C(75) 1.33(4) yes
C(75) C(76) 1.39(3) yes
C(81) C(82) 1.38(1) yes
C(81) C(86) 1.37(2) yes
C(82) C(83) 1.37(3) yes
C(83) C(84) 1.37(4) yes
C(84) C(85) 1.38(2) yes
C(85) C(86) 1.35(4) yes
C(91) C(92) 1.34(4) yes
C(91) C(96) 1.35(1) yes
C(92) C(93) 1.40(5) yes
C(93) C(94) 1.30(3) yes
C(94) C(95) 1.30(4) yes
C(95) C(96) 1.35(3) yes
C(101) C(102) 1.40(2) yes
C(101) C(106) 1.38(1) yes
C(102) C(103) 1.37(2) yes
C(103) C(104) 1.40(2) yes
C(104) C(105) 1.34(3) yes
C(105) C(106) 1.40(2) yes

loop_
_geom_contact_atom_site_label_1
_geom_contact_atom_site_label_2
_geom_contact_distance
_geom_contact_site_symmetry_2
Rh(2) C(52) 3.58(1) 3_576
O(01) C(94) 3.38(3) 2_556
O(01) C(34) 3.59(1) 4_475
O(02) C(65) 3.21(1) 4_465
O(02) C(64) 3.26(1) 4_465
O(03) C(52) 3.54(1) 3_576
N(1) C(53) 3.30(2) 3_576
N(2) C(53) 3.20(1) 3_576
N(2) C(52) 3.47(2) 3_576
C(13) C(53) 3.52(1) 3_576
C(22) C(63) 3.57(2) 4_465
C(22) C(64) 3.59(2) 4_465
C(33) C(93) 3.45(3) 2_556
C(34) C(93) 3.50(3) 2_556
C(35) C(74) 3.59(1) 1_654
C(54) C(76) 3.47(2) 2_446
C(63) C(106) 3.53(2) 4_564
C(63) C(105) 3.60(2) 4_564
C(64) C(102) 3.59(1) 4_564
C(65) C(84) 3.56(2) 2_446
